data_4350568
loop_
_publ_author_name
'Dong, Yu-Bin'
'Sun, Ting'
'Ma, Jian-Ping'
'Zhao, Xia-Xia'
'Huang, Ru-Qi'

_publ_section_title
;
 Ag(I) and Cu(II) discrete and polymeric complexes based on single- and
 double-armed oxadiazole-bridging organic clips.
;
_journal_issue 26
_journal_name_full 'Inorganic chemistry'
_journal_page_first 10613
_journal_page_last 10628
_journal_paper_doi 10.1021/ic0612552
_journal_volume 45
_journal_year 2006
_chemical_formula_sum 'C54 H36 Cl6 Cu N8 O18'
_chemical_formula_weight 1361.15
_space_group_IT_number 4
_space_group_name_Hall 'P 2yb'
_space_group_name_H-M_alt 'P 1 21 1'
_symmetry_cell_setting monoclinic
_symmetry_space_group_name_H-M 'P 1 21 1'
_atom_sites_solution_hydrogens geom
_atom_sites_solution_primary direct
_atom_sites_solution_secondary difmap
_audit_creation_method SHELXL-97
_cell_angle_alpha 90.00
_cell_angle_beta 91.563(2)
_cell_angle_gamma 90.00
_cell_formula_units_Z 2
_cell_length_a 9.0439(10)
_cell_length_b 20.111(2)
_cell_length_c 15.6438(17)
_cell_measurement_temperature 293(2)
_cell_volume 2844.3(5)
_computing_cell_refinement 'Bruker SMART'
_computing_data_collection 'Bruker SMART'
_computing_data_reduction 'Bruker SAINT'
_computing_molecular_graphics 'Bruker SHELXTL'
_computing_publication_material 'Bruker SHELXTL'
_computing_structure_refinement 'SHELXL-97 (Sheldrick, 1997)'
_computing_structure_solution 'SHELXS-97 (Sheldrick, 1990)'
_diffrn_ambient_temperature 293(2)
_diffrn_measured_fraction_theta_full 0.999
_diffrn_measured_fraction_theta_max 0.999
_diffrn_measurement_device_type 'CCD area detector'
_diffrn_measurement_method 'phi and omega scans'
_diffrn_radiation_monochromator graphite
_diffrn_radiation_source 'fine-focus sealed tube'
_diffrn_radiation_type MoK\a
_diffrn_radiation_wavelength 0.71073
_diffrn_reflns_av_R_equivalents 0.0517
_diffrn_reflns_av_sigmaI/netI 0.1261
_diffrn_reflns_limit_h_max 8
_diffrn_reflns_limit_h_min -10
_diffrn_reflns_limit_k_max 23
_diffrn_reflns_limit_k_min -20
_diffrn_reflns_limit_l_max 18
_diffrn_reflns_limit_l_min -18
_diffrn_reflns_number 12134
_diffrn_reflns_theta_full 25.03
_diffrn_reflns_theta_max 25.03
_diffrn_reflns_theta_min 1.65
_exptl_absorpt_coefficient_mu 0.748
_exptl_absorpt_correction_T_max 0.9636
_exptl_absorpt_correction_T_min 0.8236
_exptl_absorpt_correction_type multi-scan
_exptl_absorpt_process_details sadabs
_exptl_crystal_colour purple
_exptl_crystal_density_diffrn 1.589
_exptl_crystal_density_method 'not measured'
_exptl_crystal_description bar
_exptl_crystal_F_000 1382
_exptl_crystal_size_max 0.27
_exptl_crystal_size_mid 0.08
_exptl_crystal_size_min 0.05
_refine_diff_density_max 0.476
_refine_diff_density_min -0.326
_refine_diff_density_rms '0.067 End ===='
_refine_ls_abs_structure_details 'Flack H D (1983), Acta Cryst. A39, 876-881'
_refine_ls_abs_structure_Flack 0.30(3)
_refine_ls_extinction_method none
_refine_ls_goodness_of_fit_ref 0.997
_refine_ls_hydrogen_treatment constr
_refine_ls_matrix_type full
_refine_ls_number_parameters 785
_refine_ls_number_reflns 8764
_refine_ls_number_restraints 1
_refine_ls_restrained_S_all 0.997
_refine_ls_R_factor_all 0.1385
_refine_ls_R_factor_gt 0.0807
_refine_ls_shift/su_max 0.001
_refine_ls_shift/su_mean 0.000
_refine_ls_structure_factor_coef Fsqd
_refine_ls_weighting_details 'calc w=1/[\s^2^(Fo^2^)+(0.0692P)^2^+0.0000P] where P=(Fo^2^+2Fc^2^)/3'
_refine_ls_weighting_scheme calc
_refine_ls_wR_factor_gt 0.1518
_refine_ls_wR_factor_ref 0.1737
_reflns_number_gt 5229
_reflns_number_total 8764
_reflns_threshold_expression >2sigma(I)
_cod_data_source_file ic0612552si20060706_013537.cif
_cod_data_source_block 4
_cod_depositor_comments
;
The following automatic conversions were performed:

data item '_symmetry_cell_setting' value 'Monoclinic' was changed to
'monoclinic' in accordance with the
/home/saulius/struct/COD-crude-data/automatic-downloads/DataCite-retrospective/ACS/depositions/lib/dictionaries/cif_core.dic
dictionary named 'cif_core.dic' version 2.4.2 last updated on
2011-04-26.

Automatic conversion script
Id: cif_fix_values 6909 2019-04-08 15:41:33Z antanas 
;
_cod_original_cell_volume 2844.2(5)
_cod_original_sg_symbol_H-M P2(1)
_cod_database_code 4350568

loop_
_symmetry_equiv_pos_as_xyz
'x, y, z'
'-x, y+1/2, -z'

loop_
_atom_site_label
_atom_site_type_symbol
_atom_site_fract_x
_atom_site_fract_y
_atom_site_fract_z
_atom_site_U_iso_or_equiv
_atom_site_adp_type
_atom_site_occupancy
_atom_site_symmetry_multiplicity
_atom_site_calc_flag
_atom_site_refinement_flags
Cu1 Cu 0.49484(13) 0.07696(7) 0.14026(6) 0.0584(4) Uani 1 1 d .
N1 N 0.7238(8) 0.0599(4) -0.2414(4) 0.049(2) Uani 1 1 d .
N2 N 0.6210(8) 0.1112(4) -0.2591(4) 0.0453(19) Uani 1 1 d .
N3 N 0.4507(8) 0.1360(4) 0.0376(4) 0.051(2) Uani 1 1 d .
N4 N 0.6614(8) 0.0401(4) 0.0713(4) 0.050(2) Uani 1 1 d .
N5 N 0.3130(9) 0.1081(4) 0.2048(4) 0.054(2) Uani 1 1 d .
N6 N 0.2200(7) 0.0854(4) 0.5118(4) 0.0434(17) Uani 1 1 d .
N7 N 0.3178(7) 0.0332(3) 0.5307(4) 0.0410(17) Uani 1 1 d .
N8 N 0.5365(9) 0.0162(4) 0.2420(4) 0.051(2) Uani 1 1 d .
C1 C 0.4235(10) 0.2072(4) -0.3528(5) 0.038(2) Uani 1 1 d .
C2 C 0.3480(10) 0.2545(4) -0.3983(5) 0.047(2) Uani 1 1 d .
H2 H 0.2775 0.2802 -0.3714 0.056 Uiso 1 1 calc R
C3 C 0.3747(10) 0.2651(5) -0.4846(6) 0.050(2) Uani 1 1 d .
H3 H 0.3209 0.2965 -0.5161 0.060 Uiso 1 1 calc R
C4 C 0.4860(12) 0.2267(5) -0.5229(6) 0.062(3) Uani 1 1 d .
H4 H 0.5069 0.2332 -0.5802 0.075 Uiso 1 1 calc R
C5 C 0.5621(11) 0.1806(4) -0.4771(5) 0.048(2) Uani 1 1 d .
H5 H 0.6371 0.1570 -0.5028 0.058 Uiso 1 1 calc R
C6 C 0.5300(10) 0.1674(5) -0.3898(5) 0.043(2) Uani 1 1 d .
C7 C 0.6165(9) 0.1195(4) -0.3399(5) 0.038(2) Uani 1 1 d .
C10 C 0.7723(9) 0.0416(4) -0.3154(5) 0.0342(19) Uani 1 1 d .
C11 C 0.8808(10) -0.0103(4) -0.3334(5) 0.045(2) Uani 1 1 d .
C12 C 0.9209(9) -0.0224(4) -0.4182(5) 0.043(2) Uani 1 1 d .
H12 H 0.8803 0.0036 -0.4620 0.051 Uiso 1 1 calc R
C13 C 1.0183(10) -0.0716(5) -0.4374(6) 0.055(3) Uani 1 1 d .
H13 H 1.0478 -0.0777 -0.4934 0.066 Uiso 1 1 calc R
C14 C 1.0724(10) -0.1122(5) -0.3730(6) 0.055(3) Uani 1 1 d .
H14 H 1.1357 -0.1469 -0.3863 0.066 Uiso 1 1 calc R
C15 C 1.0348(10) -0.1025(5) -0.2899(6) 0.052(3) Uani 1 1 d .
H15 H 1.0740 -0.1294 -0.2465 0.063 Uiso 1 1 calc R
C16 C 0.9369(10) -0.0516(4) -0.2715(5) 0.046(2) Uani 1 1 d .
C17 C 0.9450(10) 0.0033(4) -0.1374(5) 0.040(2) Uani 1 1 d .
C18 C 0.8543(9) 0.0097(4) -0.0598(5) 0.040(2) Uani 1 1 d .
C19 C 0.8907(11) 0.0571(6) 0.0017(7) 0.074(3) Uani 1 1 d .
H19 H 0.9805 0.0796 0.0000 0.089 Uiso 1 1 calc R
C20 C 0.7921(11) 0.0706(7) 0.0657(6) 0.078(3) Uani 1 1 d .
H20 H 0.8181 0.1024 0.1066 0.093 Uiso 1 1 calc R
C21 C 0.6354(13) -0.0080(6) 0.0173(7) 0.076(4) Uani 1 1 d .
H21 H 0.5508 -0.0335 0.0244 0.092 Uiso 1 1 calc R
C22 C 0.7255(11) -0.0238(5) -0.0499(6) 0.062(3) Uani 1 1 d .
H22 H 0.6979 -0.0572 -0.0883 0.075 Uiso 1 1 calc R
C23 C 0.3608(11) 0.1144(5) -0.0254(6) 0.059(3) Uani 1 1 d .
H23 H 0.2952 0.0799 -0.0150 0.071 Uiso 1 1 calc R
C24 C 0.3636(11) 0.1428(5) -0.1067(6) 0.059(3) Uani 1 1 d .
H24 H 0.3043 0.1253 -0.1507 0.071 Uiso 1 1 calc R
C25 C 0.4529(9) 0.1963(4) -0.1226(5) 0.036(2) Uani 1 1 d .
C26 C 0.4791(11) 0.2256(5) -0.2081(6) 0.047(2) Uani 1 1 d .
C27 C 0.5355(11) 0.2217(6) -0.0547(6) 0.062(3) Uani 1 1 d .
H27 H 0.5925 0.2597 -0.0616 0.074 Uiso 1 1 calc R
C28 C 0.5325(12) 0.1893(5) 0.0258(6) 0.063(3) Uani 1 1 d .
H28 H 0.5897 0.2060 0.0712 0.075 Uiso 1 1 calc R
C29 C 0.3189(11) 0.1640(5) 0.2491(6) 0.061(3) Uani 1 1 d .
H29 H 0.3926 0.1948 0.2377 0.074 Uiso 1 1 calc R
C30 C 0.2197(11) 0.1781(5) 0.3112(6) 0.058(3) Uani 1 1 d .
H30 H 0.2252 0.2184 0.3402 0.070 Uiso 1 1 calc R
C31 C 0.1123(9) 0.1328(4) 0.3307(5) 0.039(2) Uani 1 1 d .
C32 C 0.0990(10) 0.0787(6) 0.2833(6) 0.064(3) Uani 1 1 d .
H32 H 0.0220 0.0489 0.2914 0.076 Uiso 1 1 calc R
C33 C 0.2020(11) 0.0672(6) 0.2213(6) 0.072(3) Uani 1 1 d .
H33 H 0.1930 0.0285 0.1890 0.087 Uiso 1 1 calc R
C34 C 0.0139(10) 0.1404(5) 0.4059(6) 0.045(2) Uani 1 1 d .
C35 C -0.0003(9) 0.1971(4) 0.5378(5) 0.043(2) Uani 1 1 d .
C36 C -0.0989(10) 0.2456(4) 0.5558(6) 0.047(2) Uani 1 1 d .
H36 H -0.1358 0.2725 0.5118 0.057 Uiso 1 1 calc R
C37 C -0.1455(11) 0.2558(5) 0.6378(6) 0.059(3) Uani 1 1 d .
H37 H -0.2116 0.2897 0.6499 0.071 Uiso 1 1 calc R
C38 C -0.0924(10) 0.2148(5) 0.7008(6) 0.052(3) Uani 1 1 d .
H38 H -0.1243 0.2209 0.7563 0.062 Uiso 1 1 calc R
C39 C 0.0081(9) 0.1641(4) 0.6848(5) 0.045(2) Uani 1 1 d .
H39 H 0.0433 0.1373 0.7294 0.053 Uiso 1 1 calc R
C40 C 0.0560(9) 0.1536(4) 0.6017(5) 0.039(2) Uani 1 1 d .
C41 C 0.1644(9) 0.1035(4) 0.5835(5) 0.042(2) Uani 1 1 d .
C42 C 0.3174(9) 0.0242(4) 0.6115(5) 0.038(2) Uani 1 1 d .
C43 C 0.3939(9) -0.0252(4) 0.6631(5) 0.036(2) Uani 1 1 d .
C44 C 0.3660(10) -0.0342(5) 0.7498(5) 0.047(2) Uani 1 1 d .
H44 H 0.2963 -0.0072 0.7753 0.056 Uiso 1 1 calc R
C45 C 0.4370(9) -0.0808(4) 0.7978(5) 0.041(2) Uani 1 1 d .
H45 H 0.4143 -0.0858 0.8551 0.050 Uiso 1 1 calc R
C46 C 0.5391(12) -0.1196(5) 0.7637(6) 0.060(3) Uani 1 1 d .
H46 H 0.5856 -0.1521 0.7970 0.072 Uiso 1 1 calc R
C47 C 0.5772(10) -0.1120(5) 0.6785(5) 0.050(2) Uani 1 1 d .
H47 H 0.6514 -0.1379 0.6554 0.059 Uiso 1 1 calc R
C48 C 0.5040(9) -0.0659(4) 0.6295(4) 0.036(2) Uani 1 1 d .
C49 C 0.4647(10) -0.0785(4) 0.4784(5) 0.039(2) Uani 1 1 d .
C50 C 0.5010(9) -0.0490(4) 0.3951(5) 0.040(2) Uani 1 1 d .
C51 C 0.5776(10) 0.0110(5) 0.3927(5) 0.050(2) Uani 1 1 d .
H51 H 0.6195 0.0294 0.4422 0.060 Uiso 1 1 calc R
C52 C 0.5896(10) 0.0422(5) 0.3156(5) 0.056(3) Uani 1 1 d .
H52 H 0.6366 0.0833 0.3140 0.067 Uiso 1 1 calc R
C53 C 0.4803(12) -0.0443(5) 0.2460(6) 0.061(3) Uani 1 1 d .
H53 H 0.4539 -0.0650 0.1947 0.073 Uiso 1 1 calc R
C54 C 0.4578(11) -0.0787(5) 0.3201(6) 0.055(3) Uani 1 1 d .
H54 H 0.4148 -0.1207 0.3194 0.067 Uiso 1 1 calc R
C55 C 0.905(2) 0.8794(18) 0.2190(12) 0.285(18) Uani 1 1 d .
H55A H 0.9692 0.8408 0.2234 0.342 Uiso 1 1 calc R
H55B H 0.9576 0.9121 0.1857 0.342 Uiso 1 1 calc R
C56 C 0.0302(16) 0.2841(8) 0.0404(10) 0.124(6) Uani 1 1 d .
H56A H 0.0150 0.3285 0.0177 0.149 Uiso 1 1 calc R
H56B H -0.0362 0.2784 0.0875 0.149 Uiso 1 1 calc R
O1 O 0.7085(5) 0.0779(3) -0.3802(3) 0.0424(13) Uani 1 1 d .
O2 O 0.8911(6) -0.0476(3) -0.1868(3) 0.0407(14) Uani 1 1 d .
O3 O 1.0461(7) 0.0378(3) -0.1550(4) 0.0557(17) Uani 1 1 d .
O4 O 0.3861(6) 0.1967(3) -0.2680(3) 0.0417(15) Uani 1 1 d .
O5 O 0.5670(8) 0.2672(3) -0.2238(4) 0.0552(18) Uani 1 1 d .
O6 O 0.3680(8) -0.1196(3) 0.4873(4) 0.0551(18) Uani 1 1 d .
O7 O 0.5506(6) -0.0558(3) 0.5446(3) 0.0389(14) Uani 1 1 d .
O8 O 0.2215(6) 0.0674(3) 0.6509(3) 0.0421(14) Uani 1 1 d .
O9 O 0.0536(6) 0.1934(3) 0.4542(3) 0.0422(14) Uani 1 1 d .
O10 O -0.0888(7) 0.1047(3) 0.4194(4) 0.0558(17) Uani 1 1 d .
O11 O 0.7339(17) 0.2356(6) 0.3180(5) 0.198(7) Uani 1 1 d .
O12 O 0.8894(11) 0.2082(9) 0.2253(9) 0.202(6) Uani 1 1 d .
O13 O 0.7168(14) 0.2743(4) 0.1810(7) 0.146(4) Uani 1 1 d .
O14 O 0.6683(10) 0.1642(4) 0.2089(4) 0.092(3) Uani 1 1 d .
O15 O 0.164(2) 0.8967(8) 0.1061(10) 0.288(12) Uani 1 1 d .
O16 O 0.3543(13) 0.8795(5) 0.0242(8) 0.154(4) Uani 1 1 d .
O17 O 0.1552(15) 0.9230(6) -0.0301(9) 0.188(6) Uani 1 1 d .
O18 O 0.2959(8) 0.9817(4) 0.0648(4) 0.078(2) Uani 1 1 d .
Cl1 Cl 0.2356(3) 0.91942(14) 0.04286(18) 0.0678(8) Uani 1 1 d .
Cl2 Cl 0.7446(3) 0.22114(12) 0.23576(14) 0.0540(6) Uani 1 1 d .
Cl3 Cl 0.7593(8) 0.8568(3) 0.1605(4) 0.195(3) Uani 1 1 d .
Cl4 Cl 0.8950(6) 0.9088(3) 0.3122(4) 0.179(2) Uani 1 1 d .
Cl5 Cl 0.2084(7) 0.2777(3) 0.0787(4) 0.191(2) Uani 1 1 d .
Cl6 Cl -0.0152(7) 0.2273(3) -0.0378(4) 0.187(2) Uani 1 1 d .

loop_
_atom_site_aniso_label
_atom_site_aniso_U_11
_atom_site_aniso_U_22
_atom_site_aniso_U_33
_atom_site_aniso_U_23
_atom_site_aniso_U_13
_atom_site_aniso_U_12
Cu1 0.0650(7) 0.0796(8) 0.0316(5) 0.0129(6) 0.0180(5) 0.0223(7)
N1 0.059(5) 0.052(5) 0.037(4) -0.002(4) 0.003(4) 0.006(4)
N2 0.045(4) 0.054(5) 0.037(4) 0.003(3) 0.005(3) 0.015(4)
N3 0.052(5) 0.069(6) 0.031(4) 0.013(4) -0.003(4) 0.014(4)
N4 0.051(5) 0.071(6) 0.028(4) 0.006(4) 0.020(4) 0.017(4)
N5 0.055(5) 0.068(6) 0.039(4) 0.005(4) 0.007(4) 0.009(4)
N6 0.041(4) 0.056(5) 0.033(4) 0.012(4) 0.005(3) 0.008(4)
N7 0.046(4) 0.042(5) 0.036(4) 0.002(3) 0.005(3) 0.016(4)
N8 0.072(6) 0.052(5) 0.029(4) 0.005(4) 0.015(4) 0.003(4)
C1 0.041(5) 0.033(5) 0.039(5) 0.006(4) -0.002(4) -0.002(4)
C2 0.045(5) 0.053(6) 0.043(5) -0.007(4) 0.005(4) 0.009(5)
C3 0.047(6) 0.065(7) 0.040(5) 0.020(5) -0.001(4) 0.006(5)
C4 0.067(7) 0.067(7) 0.053(6) 0.028(6) -0.006(6) -0.013(6)
C5 0.060(6) 0.051(6) 0.034(5) -0.004(4) -0.002(4) -0.010(5)
C6 0.045(5) 0.052(6) 0.032(5) 0.005(4) 0.003(4) -0.010(5)
C7 0.035(5) 0.046(6) 0.032(5) -0.003(4) 0.014(4) 0.000(4)
C10 0.042(5) 0.032(5) 0.029(4) -0.001(4) -0.002(4) -0.005(4)
C11 0.050(6) 0.043(6) 0.044(5) -0.008(4) 0.014(4) 0.007(5)
C12 0.046(6) 0.049(6) 0.033(5) 0.000(4) 0.008(4) -0.001(5)
C13 0.052(6) 0.052(7) 0.063(6) -0.008(5) 0.011(5) -0.009(5)
C14 0.054(6) 0.065(7) 0.047(6) -0.013(5) 0.010(5) 0.015(5)
C15 0.056(6) 0.058(7) 0.044(5) -0.010(5) 0.008(5) -0.006(5)
C16 0.054(6) 0.041(6) 0.044(5) -0.008(4) 0.029(5) 0.005(5)
C17 0.051(6) 0.035(5) 0.035(5) 0.005(4) 0.004(4) 0.016(5)
C18 0.036(5) 0.048(6) 0.037(5) -0.002(4) 0.007(4) 0.004(4)
C19 0.047(6) 0.097(9) 0.079(7) -0.023(7) 0.016(5) -0.010(6)
C20 0.062(7) 0.114(10) 0.058(6) -0.037(7) 0.018(5) 0.017(8)
C21 0.085(8) 0.087(9) 0.059(7) -0.021(6) 0.040(6) -0.029(7)
C22 0.067(7) 0.070(7) 0.050(6) -0.019(5) 0.023(5) -0.019(6)
C23 0.060(6) 0.067(7) 0.051(6) 0.013(5) 0.006(5) -0.008(5)
C24 0.060(6) 0.060(7) 0.057(6) 0.011(5) -0.005(5) -0.012(5)
C25 0.052(5) 0.032(5) 0.024(4) -0.001(3) 0.001(4) 0.005(4)
C26 0.051(6) 0.047(6) 0.045(6) 0.000(5) 0.007(5) 0.012(5)
C27 0.077(7) 0.065(7) 0.042(6) 0.012(5) 0.000(5) -0.003(6)
C28 0.088(8) 0.051(7) 0.048(6) -0.009(5) -0.016(6) -0.004(6)
C29 0.069(7) 0.065(7) 0.052(6) -0.006(5) 0.026(5) -0.001(6)
C30 0.055(6) 0.048(6) 0.072(7) -0.018(5) 0.017(5) 0.004(5)
C31 0.037(5) 0.046(6) 0.035(5) 0.009(4) 0.006(4) 0.003(4)
C32 0.062(6) 0.058(7) 0.072(6) -0.026(6) 0.031(5) -0.009(6)
C33 0.073(7) 0.085(9) 0.059(6) -0.036(6) 0.009(5) -0.009(7)
C34 0.039(6) 0.047(6) 0.049(6) 0.011(5) -0.001(4) -0.001(5)
C35 0.038(5) 0.048(6) 0.042(5) 0.002(4) 0.004(4) 0.005(5)
C36 0.046(6) 0.046(6) 0.050(5) 0.014(4) 0.008(4) 0.007(5)
C37 0.056(6) 0.056(7) 0.067(7) -0.005(5) 0.025(6) 0.010(5)
C38 0.051(6) 0.070(7) 0.035(5) -0.019(5) 0.016(5) -0.002(5)
C39 0.039(5) 0.053(6) 0.042(5) -0.007(4) -0.001(4) -0.002(5)
C40 0.039(5) 0.041(5) 0.038(5) -0.003(4) 0.005(4) 0.000(4)
C41 0.050(5) 0.039(5) 0.036(5) -0.002(4) 0.007(4) 0.000(4)
C42 0.035(5) 0.043(5) 0.036(5) -0.002(4) 0.002(4) -0.007(4)
C43 0.035(5) 0.038(5) 0.034(5) -0.009(4) -0.002(4) -0.002(4)
C44 0.041(6) 0.056(6) 0.044(5) -0.011(5) 0.008(4) -0.018(5)
C45 0.045(5) 0.050(6) 0.029(5) 0.012(4) 0.000(4) 0.007(5)
C46 0.086(8) 0.049(7) 0.044(6) 0.018(5) -0.029(6) -0.005(6)
C47 0.051(6) 0.063(6) 0.034(5) 0.003(5) -0.012(4) -0.003(5)
C48 0.051(5) 0.045(5) 0.011(4) 0.000(3) -0.004(4) -0.009(4)
C49 0.043(5) 0.032(5) 0.041(5) 0.002(4) 0.004(4) 0.001(4)
C50 0.047(5) 0.041(5) 0.031(5) 0.006(4) 0.004(4) 0.007(4)
C51 0.060(6) 0.060(7) 0.031(5) 0.002(4) 0.000(4) -0.013(5)
C52 0.072(7) 0.065(7) 0.030(5) 0.014(4) 0.001(5) -0.005(5)
C53 0.090(8) 0.064(7) 0.029(5) -0.013(5) -0.005(5) 0.009(6)
C54 0.081(7) 0.038(6) 0.048(6) -0.011(5) 0.021(5) -0.002(5)
C55 0.15(2) 0.58(6) 0.121(16) -0.06(3) 0.066(16) -0.07(3)
C56 0.105(12) 0.139(14) 0.129(12) -0.006(11) 0.011(10) 0.063(10)
O1 0.046(3) 0.048(4) 0.033(3) -0.007(3) 0.002(2) 0.003(3)
O2 0.048(4) 0.040(4) 0.034(3) 0.002(3) 0.006(3) 0.004(3)
O3 0.050(4) 0.061(4) 0.057(4) -0.005(3) 0.019(3) -0.013(3)
O4 0.042(3) 0.052(4) 0.031(3) 0.008(3) 0.002(3) -0.008(3)
O5 0.077(5) 0.046(4) 0.043(4) 0.004(3) 0.002(3) -0.025(4)
O6 0.079(5) 0.049(4) 0.037(3) 0.001(3) 0.007(3) -0.018(4)
O7 0.038(3) 0.042(3) 0.037(3) 0.005(3) 0.007(3) -0.002(3)
O8 0.040(3) 0.050(4) 0.037(3) -0.002(3) 0.009(3) 0.007(3)
O9 0.049(4) 0.044(4) 0.034(3) -0.003(3) 0.014(3) -0.004(3)
O10 0.052(4) 0.062(5) 0.053(4) -0.007(3) 0.009(3) -0.001(4)
O11 0.325(17) 0.205(13) 0.065(6) -0.075(7) 0.043(8) -0.109(12)
O12 0.062(7) 0.299(17) 0.246(15) 0.056(13) 0.007(8) 0.017(9)
O13 0.217(12) 0.062(6) 0.156(9) 0.022(6) -0.083(8) -0.010(7)
O14 0.143(8) 0.074(6) 0.057(5) 0.009(4) -0.009(5) -0.041(5)
O15 0.37(2) 0.269(17) 0.237(15) -0.115(14) 0.226(17) -0.239(17)
O16 0.152(10) 0.093(7) 0.220(12) -0.019(8) 0.017(9) 0.034(7)
O17 0.214(12) 0.145(10) 0.197(12) -0.015(9) -0.129(11) 0.029(9)
O18 0.093(6) 0.062(5) 0.079(5) -0.005(4) 0.019(4) -0.012(4)
Cl1 0.0652(18) 0.069(2) 0.0683(18) -0.0028(15) -0.0059(15) -0.0116(16)
Cl2 0.0646(17) 0.0521(16) 0.0451(13) 0.0002(12) -0.0028(12) -0.0025(13)
Cl3 0.192(6) 0.170(5) 0.224(6) -0.033(5) 0.048(5) -0.005(4)
Cl4 0.191(5) 0.133(4) 0.214(6) -0.003(4) 0.028(5) -0.013(4)
Cl5 0.162(5) 0.186(5) 0.220(6) -0.032(4) -0.070(4) 0.050(4)
Cl6 0.205(5) 0.152(4) 0.201(5) -0.012(4) -0.015(5) -0.038(4)

loop_
_atom_type_symbol
_atom_type_description
_atom_type_scat_dispersion_real
_atom_type_scat_dispersion_imag
_atom_type_scat_source
C C 0.0033 0.0016 'International Tables Vol C Tables 4.2.6.8 and 6.1.1.4'
H H 0.0000 0.0000 'International Tables Vol C Tables 4.2.6.8 and 6.1.1.4'
N N 0.0061 0.0033 'International Tables Vol C Tables 4.2.6.8 and 6.1.1.4'
O O 0.0106 0.0060 'International Tables Vol C Tables 4.2.6.8 and 6.1.1.4'
Cu Cu 0.3201 1.2651 'International Tables Vol C Tables 4.2.6.8 and 6.1.1.4'
Cl Cl 0.1484 0.1585 'International Tables Vol C Tables 4.2.6.8 and 6.1.1.4'

loop_
_geom_angle_atom_site_label_1
_geom_angle_atom_site_label_2
_geom_angle_atom_site_label_3
_geom_angle
N4 Cu1 N3 85.7(3)
N4 Cu1 N8 94.2(3)
N3 Cu1 N8 178.8(4)
N4 Cu1 N5 174.7(4)
N3 Cu1 N5 93.9(3)
N8 Cu1 N5 86.1(3)
C10 N1 N2 105.6(6)
C7 N2 N1 107.1(6)
C28 N3 C23 119.6(8)
C28 N3 Cu1 119.2(6)
C23 N3 Cu1 119.9(7)
C21 N4 C20 116.3(8)
C21 N4 Cu1 119.7(7)
C20 N4 Cu1 122.8(7)
C29 N5 C33 116.5(8)
C29 N5 Cu1 119.8(7)
C33 N5 Cu1 121.7(7)
C41 N6 N7 106.7(6)
C42 N7 N6 107.3(7)
C53 N8 C52 116.7(7)
C53 N8 Cu1 121.8(6)
C52 N8 Cu1 119.4(6)
C2 C1 C6 121.9(8)
C2 C1 O4 118.2(8)
C6 C1 O4 119.8(7)
C1 C2 C3 121.0(8)
C1 C2 H2 119.5
C3 C2 H2 119.5
C2 C3 C4 118.1(9)
C2 C3 H3 120.9
C4 C3 H3 120.9
C5 C4 C3 120.5(9)
C5 C4 H4 119.8
C3 C4 H4 119.8
C4 C5 C6 121.5(9)
C4 C5 H5 119.2
C6 C5 H5 119.2
C1 C6 C5 116.8(8)
C1 C6 C7 121.8(7)
C5 C6 C7 121.1(8)
N2 C7 O1 112.2(7)
N2 C7 C6 128.4(8)
O1 C7 C6 119.3(7)
N1 C10 O1 111.3(7)
N1 C10 C11 128.1(8)
O1 C10 C11 120.6(7)
C16 C11 C12 117.7(8)
C16 C11 C10 122.3(7)
C12 C11 C10 119.8(8)
C13 C12 C11 121.2(9)
C13 C12 H12 119.4
C11 C12 H12 119.4
C12 C13 C14 119.2(9)
C12 C13 H13 120.4
C14 C13 H13 120.4
C15 C14 C13 121.3(9)
C15 C14 H14 119.4
C13 C14 H14 119.4
C14 C15 C16 118.6(9)
C14 C15 H15 120.7
C16 C15 H15 120.7
C11 C16 C15 121.9(8)
C11 C16 O2 121.6(7)
C15 C16 O2 116.3(8)
O3 C17 O2 125.1(7)
O3 C17 C18 125.7(8)
O2 C17 C18 109.3(8)
C22 C18 C19 116.8(8)
C22 C18 C17 122.9(8)
C19 C18 C17 119.9(8)
C20 C19 C18 119.3(10)
C20 C19 H19 120.3
C18 C19 H19 120.3
N4 C20 C19 123.1(10)
N4 C20 H20 118.5
C19 C20 H20 118.5
N4 C21 C22 124.3(10)
N4 C21 H21 117.9
C22 C21 H21 117.9
C18 C22 C21 119.8(9)
C18 C22 H22 120.1
C21 C22 H22 120.1
N3 C23 C24 121.0(9)
N3 C23 H23 119.5
C24 C23 H23 119.5
C25 C24 C23 120.8(9)
C25 C24 H24 119.6
C23 C24 H24 119.6
C24 C25 C27 117.4(8)
C24 C25 C26 125.6(8)
C27 C25 C26 116.7(8)
O5 C26 O4 124.2(8)
O5 C26 C25 126.1(9)
O4 C26 C25 109.7(8)
C25 C27 C28 119.3(9)
C25 C27 H27 120.3
C28 C27 H27 120.3
N3 C28 C27 121.6(9)
N3 C28 H28 119.2
C27 C28 H28 119.2
N5 C29 C30 122.0(9)
N5 C29 H29 119.0
C30 C29 H29 119.0
C29 C30 C31 120.2(9)
C29 C30 H30 119.9
C31 C30 H30 119.9
C32 C31 C30 118.4(8)
C32 C31 C34 118.4(8)
C30 C31 C34 123.1(8)
C31 C32 C33 118.6(10)
C31 C32 H32 120.7
C33 C32 H32 120.7
N5 C33 C32 124.0(10)
N5 C33 H33 118.0
C32 C33 H33 118.0
O10 C34 O9 124.8(8)
O10 C34 C31 123.8(9)
O9 C34 C31 111.4(8)
C36 C35 O9 118.5(8)
C36 C35 C40 121.6(8)
O9 C35 C40 119.7(7)
C35 C36 C37 121.4(9)
C35 C36 H36 119.3
C37 C36 H36 119.3
C38 C37 C36 118.3(9)
C38 C37 H37 120.9
C36 C37 H37 120.9
C37 C38 C39 122.2(8)
C37 C38 H38 118.9
C39 C38 H38 118.9
C38 C39 C40 119.8(8)
C38 C39 H39 120.1
C40 C39 H39 120.1
C39 C40 C35 116.7(8)
C39 C40 C41 121.3(8)
C35 C40 C41 121.9(7)
N6 C41 O8 111.7(7)
N6 C41 C40 130.6(8)
O8 C41 C40 117.6(7)
N7 C42 O8 111.7(7)
N7 C42 C43 129.5(8)
O8 C42 C43 118.7(7)
C44 C43 C48 116.0(8)
C44 C43 C42 122.3(8)
C48 C43 C42 121.7(7)
C45 C44 C43 122.2(9)
C45 C44 H44 118.9
C43 C44 H44 118.9
C46 C45 C44 120.4(8)
C46 C45 H45 119.8
C44 C45 H45 119.8
C45 C46 C47 120.8(9)
C45 C46 H46 119.6
C47 C46 H46 119.6
C48 C47 C46 118.9(9)
C48 C47 H47 120.5
C46 C47 H47 120.5
C47 C48 C43 121.7(7)
C47 C48 O7 118.2(8)
C43 C48 O7 120.0(7)
O6 C49 O7 122.7(8)
O6 C49 C50 123.7(8)
O7 C49 C50 113.6(7)
C54 C50 C51 119.1(8)
C54 C50 C49 121.1(8)
C51 C50 C49 119.7(8)
C52 C51 C50 118.3(8)
C52 C51 H51 120.9
C50 C51 H51 120.9
N8 C52 C51 122.8(9)
N8 C52 H52 118.6
C51 C52 H52 118.6
N8 C53 C54 124.8(8)
N8 C53 H53 117.6
C54 C53 H53 117.6
C50 C54 C53 117.4(9)
C50 C54 H54 121.3
C53 C54 H54 121.3
Cl4 C55 Cl3 123.3(13)
Cl4 C55 H55A 106.5
Cl3 C55 H55A 106.5
Cl4 C55 H55B 106.5
Cl3 C55 H55B 106.5
H55A C55 H55B 106.5
Cl5 C56 Cl6 113.9(8)
Cl5 C56 H56A 108.8
Cl6 C56 H56A 108.8
Cl5 C56 H56B 108.8
Cl6 C56 H56B 108.8
H56A C56 H56B 107.7
C7 O1 C10 103.8(6)
C17 O2 C16 117.8(7)
C26 O4 C1 115.2(7)
C49 O7 C48 119.2(6)
C41 O8 C42 102.6(6)
C34 O9 C35 118.0(7)
O15 Cl1 O17 113.9(11)
O15 Cl1 O16 111.5(11)
O17 Cl1 O16 105.0(8)
O15 Cl1 O18 109.3(7)
O17 Cl1 O18 111.0(7)
O16 Cl1 O18 105.8(6)
O11 Cl2 O12 104.9(10)
O11 Cl2 O13 114.4(8)
O12 Cl2 O13 103.5(8)
O11 Cl2 O14 115.1(6)
O12 Cl2 O14 106.2(8)
O13 Cl2 O14 111.5(5)

loop_
_geom_bond_atom_site_label_1
_geom_bond_atom_site_label_2
_geom_bond_distance
Cu1 N4 2.017(7)
Cu1 N3 2.027(7)
Cu1 N8 2.034(7)
Cu1 N5 2.051(7)
N1 C10 1.303(9)
N1 N2 1.410(9)
N2 C7 1.275(9)
N3 C28 1.318(11)
N3 C23 1.333(11)
N4 C21 1.302(12)
N4 C20 1.337(12)
N5 C29 1.320(11)
N5 C33 1.329(12)
N6 C41 1.294(9)
N6 N7 1.399(9)
N7 C42 1.277(10)
N8 C53 1.319(12)
N8 C52 1.341(10)
C1 C2 1.361(11)
C1 C6 1.391(12)
C1 O4 1.395(9)
C2 C3 1.394(11)
C2 H2 0.9300
C3 C4 1.416(13)
C3 H3 0.9300
C4 C5 1.349(12)
C4 H4 0.9300
C5 C6 1.428(11)
C5 H5 0.9300
C6 C7 1.455(12)
C7 O1 1.349(9)
C10 O1 1.364(9)
C10 C11 1.465(11)
C11 C16 1.362(12)
C11 C12 1.405(11)
C12 C13 1.364(12)
C12 H12 0.9300
C13 C14 1.376(13)
C13 H13 0.9300
C14 C15 1.368(11)
C14 H14 0.9300
C15 C16 1.388(12)
C15 H15 0.9300
C16 O2 1.403(9)
C17 O3 1.186(10)
C17 O2 1.364(10)
C17 C18 1.490(11)
C18 C22 1.357(12)
C18 C19 1.388(12)
C19 C20 1.386(12)
C19 H19 0.9300
C20 H20 0.9300
C21 C22 1.385(12)
C21 H21 0.9300
C22 H22 0.9300
C23 C24 1.396(12)
C23 H23 0.9300
C24 C25 1.372(11)
C24 H24 0.9300
C25 C27 1.379(11)
C25 C26 1.487(11)
C26 O5 1.184(10)
C26 O4 1.370(11)
C27 C28 1.419(12)
C27 H27 0.9300
C28 H28 0.9300
C29 C30 1.370(12)
C29 H29 0.9300
C30 C31 1.371(12)
C30 H30 0.9300
C31 C32 1.322(12)
C31 C34 1.502(12)
C32 C33 1.382(11)
C32 H32 0.9300
C33 H33 0.9300
C34 O10 1.197(9)
C34 O9 1.349(10)
C35 C36 1.355(11)
C35 O9 1.410(9)
C35 C40 1.414(11)
C36 C37 1.377(12)
C36 H36 0.9300
C37 C38 1.361(13)
C37 H37 0.9300
C38 C39 1.394(12)
C38 H38 0.9300
C39 C40 1.398(11)
C39 H39 0.9300
C40 C41 1.439(11)
C41 O8 1.369(9)
C42 O8 1.384(9)
C42 C43 1.445(11)
C43 C44 1.397(11)
C43 C48 1.402(11)
C44 C45 1.353(12)
C44 H44 0.9300
C45 C46 1.332(12)
C45 H45 0.9300
C46 C47 1.394(12)
C46 H46 0.9300
C47 C48 1.362(11)
C47 H47 0.9300
C48 O7 1.419(8)
C49 O6 1.214(10)
C49 O7 1.357(9)
C49 C50 1.477(11)
C50 C54 1.364(11)
C50 C51 1.392(11)
C51 C52 1.366(11)
C51 H51 0.9300
C52 H52 0.9300
C53 C54 1.371(12)
C53 H53 0.9300
C54 H54 0.9300
C55 Cl4 1.58(2)
C55 Cl3 1.65(2)
C55 H55A 0.9700
C55 H55B 0.9700
C56 Cl5 1.709(15)
C56 Cl6 1.715(15)
C56 H56A 0.9700
C56 H56B 0.9700
O11 Cl2 1.324(8)
O12 Cl2 1.349(10)
O13 Cl2 1.389(9)
O14 Cl2 1.396(7)
O15 Cl1 1.279(11)
O16 Cl1 1.378(10)
O17 Cl1 1.339(11)
O18 Cl1 1.405(7)

loop_
_geom_torsion_atom_site_label_1
_geom_torsion_atom_site_label_2
_geom_torsion_atom_site_label_3
_geom_torsion_atom_site_label_4
_geom_torsion
C10 N1 N2 C7 -0.2(9)
N4 Cu1 N3 C28 -78.7(7)
N8 Cu1 N3 C28 -163(15)
N5 Cu1 N3 C28 106.6(7)
N4 Cu1 N3 C23 88.1(7)
N8 Cu1 N3 C23 4(16)
N5 Cu1 N3 C23 -86.6(7)
N3 Cu1 N4 C21 -85.4(8)
N8 Cu1 N4 C21 93.4(8)
N5 Cu1 N4 C21 0(4)
N3 Cu1 N4 C20 81.5(8)
N8 Cu1 N4 C20 -99.8(8)
N5 Cu1 N4 C20 167(3)
N4 Cu1 N5 C29 -168(3)
N3 Cu1 N5 C29 -82.5(7)
N8 Cu1 N5 C29 98.7(7)
N4 Cu1 N5 C33 29(4)
N3 Cu1 N5 C33 114.1(8)
N8 Cu1 N5 C33 -64.7(8)
C41 N6 N7 C42 -1.3(9)
N4 Cu1 N8 C53 -86.2(8)
N3 Cu1 N8 C53 -2(16)
N5 Cu1 N8 C53 88.6(8)
N4 Cu1 N8 C52 111.0(7)
N3 Cu1 N8 C52 -165(15)
N5 Cu1 N8 C52 -74.3(7)
C6 C1 C2 C3 -0.1(14)
O4 C1 C2 C3 -176.6(8)
C1 C2 C3 C4 -2.0(14)
C2 C3 C4 C5 0.9(14)
C3 C4 C5 C6 2.2(14)
C2 C1 C6 C5 3.1(13)
O4 C1 C6 C5 179.6(7)
C2 C1 C6 C7 176.4(8)
O4 C1 C6 C7 -7.1(12)
C4 C5 C6 C1 -4.2(13)
C4 C5 C6 C7 -177.5(9)
N1 N2 C7 O1 0.0(9)
N1 N2 C7 C6 -178.6(8)
C1 C6 C7 N2 -7.5(14)
C5 C6 C7 N2 165.5(9)
C1 C6 C7 O1 174.0(7)
C5 C6 C7 O1 -13.0(12)
N2 N1 C10 O1 0.4(8)
N2 N1 C10 C11 -179.7(8)
N1 C10 C11 C16 6.1(14)
O1 C10 C11 C16 -174.0(8)
N1 C10 C11 C12 -179.2(8)
O1 C10 C11 C12 0.8(12)
C16 C11 C12 C13 -3.2(13)
C10 C11 C12 C13 -178.1(8)
C11 C12 C13 C14 3.3(14)
C12 C13 C14 C15 -2.6(15)
C13 C14 C15 C16 1.8(14)
C12 C11 C16 C15 2.4(14)
C10 C11 C16 C15 177.2(8)
C12 C11 C16 O2 -173.3(8)
C10 C11 C16 O2 1.5(14)
C14 C15 C16 C11 -1.7(14)
C14 C15 C16 O2 174.2(8)
O3 C17 C18 C22 168.7(9)
O2 C17 C18 C22 -9.8(11)
O3 C17 C18 C19 -3.5(14)
O2 C17 C18 C19 178.1(8)
C22 C18 C19 C20 -3.9(16)
C17 C18 C19 C20 168.8(9)
C21 N4 C20 C19 5.9(17)
Cu1 N4 C20 C19 -161.4(9)
C18 C19 C20 N4 -0.3(18)
C20 N4 C21 C22 -7.7(17)
Cu1 N4 C21 C22 160.0(9)
C19 C18 C22 C21 2.3(15)
C17 C18 C22 C21 -170.1(10)
N4 C21 C22 C18 3.7(18)
C28 N3 C23 C24 7.1(14)
Cu1 N3 C23 C24 -159.7(7)
N3 C23 C24 C25 -3.9(15)
C23 C24 C25 C27 -1.9(14)
C23 C24 C25 C26 172.2(9)
C24 C25 C26 O5 -171.7(10)
C27 C25 C26 O5 2.4(14)
C24 C25 C26 O4 7.7(12)
C27 C25 C26 O4 -178.1(8)
C24 C25 C27 C28 4.3(14)
C26 C25 C27 C28 -170.4(9)
C23 N3 C28 C27 -4.6(15)
Cu1 N3 C28 C27 162.2(7)
C25 C27 C28 N3 -1.1(15)
C33 N5 C29 C30 2.6(15)
Cu1 N5 C29 C30 -161.6(8)
N5 C29 C30 C31 1.7(15)
C29 C30 C31 C32 -5.9(14)
C29 C30 C31 C34 171.0(9)
C30 C31 C32 C33 5.7(15)
C34 C31 C32 C33 -171.4(9)
C29 N5 C33 C32 -2.9(15)
Cu1 N5 C33 C32 161.0(8)
C31 C32 C33 N5 -1.4(16)
C32 C31 C34 O10 -10.1(13)
C30 C31 C34 O10 173.0(9)
C32 C31 C34 O9 171.8(8)
C30 C31 C34 O9 -5.2(12)
O9 C35 C36 C37 -174.1(8)
C40 C35 C36 C37 1.9(14)
C35 C36 C37 C38 -1.4(15)
C36 C37 C38 C39 0.8(15)
C37 C38 C39 C40 -0.8(14)
C38 C39 C40 C35 1.2(12)
C38 C39 C40 C41 177.3(8)
C36 C35 C40 C39 -1.7(13)
O9 C35 C40 C39 174.2(7)
C36 C35 C40 C41 -177.9(8)
O9 C35 C40 C41 -2.0(12)
N7 N6 C41 O8 1.3(9)
N7 N6 C41 C40 -178.4(8)
C39 C40 C41 N6 178.4(9)
C35 C40 C41 N6 -5.7(14)
C39 C40 C41 O8 -1.3(12)
C35 C40 C41 O8 174.6(7)
N6 N7 C42 O8 0.8(9)
N6 N7 C42 C43 177.0(8)
N7 C42 C43 C44 -171.0(8)
O8 C42 C43 C44 4.9(12)
N7 C42 C43 C48 10.9(14)
O8 C42 C43 C48 -173.2(7)
C48 C43 C44 C45 -2.3(12)
C42 C43 C44 C45 179.5(8)
C43 C44 C45 C46 1.1(14)
C44 C45 C46 C47 1.4(14)
C45 C46 C47 C48 -2.6(14)
C46 C47 C48 C43 1.3(13)
C46 C47 C48 O7 176.0(8)
C44 C43 C48 C47 1.0(12)
C42 C43 C48 C47 179.2(8)
C44 C43 C48 O7 -173.6(7)
C42 C43 C48 O7 4.6(12)
O6 C49 C50 C54 -18.6(13)
O7 C49 C50 C54 161.0(8)
O6 C49 C50 C51 159.9(9)
O7 C49 C50 C51 -20.5(11)
C54 C50 C51 C52 8.5(13)
C49 C50 C51 C52 -170.0(8)
C53 N8 C52 C51 -4.8(14)
Cu1 N8 C52 C51 158.9(8)
C50 C51 C52 N8 -3.0(14)
C52 N8 C53 C54 7.5(15)
Cu1 N8 C53 C54 -155.8(8)
C51 C50 C54 C53 -6.1(13)
C49 C50 C54 C53 172.4(9)
N8 C53 C54 C50 -2.1(15)
N2 C7 O1 C10 0.2(9)
C6 C7 O1 C10 178.9(7)
N1 C10 O1 C7 -0.4(8)
C11 C10 O1 C7 179.7(7)
O3 C17 O2 C16 -13.7(12)
C18 C17 O2 C16 164.8(7)
C11 C16 O2 C17 -76.2(11)
C15 C16 O2 C17 107.9(9)
O5 C26 O4 C1 14.8(12)
C25 C26 O4 C1 -164.7(7)
C2 C1 O4 C26 -100.9(9)
C6 C1 O4 C26 82.5(9)
O6 C49 O7 C48 -17.0(12)
C50 C49 O7 C48 163.4(7)
C47 C48 O7 C49 107.3(9)
C43 C48 O7 C49 -77.9(9)
N6 C41 O8 C42 -0.8(8)
C40 C41 O8 C42 179.0(7)
N7 C42 O8 C41 -0.1(9)
C43 C42 O8 C41 -176.7(7)
O10 C34 O9 C35 18.5(13)
C31 C34 O9 C35 -163.4(6)
C36 C35 O9 C34 -112.2(9)
C40 C35 O9 C34 71.7(10)
